data_7023668
loop_
_publ_author_name
'Mol\<canov, Kre\<simir'
'Juri\'c, Marijana'
'Koji\'c-Prodi\'c, Biserka'

_publ_section_title
;
 Stacking of metal chelating rings with \p-systems in mononuclear
 complexes of copper(ii) with 3,6-dichloro-2,5-dihydroxy-1,4-benzoquinone
 (chloranilic acid) and 2,2'-bipyridine ligands.
;
_journal_issue 44
_journal_name_full 'Dalton transactions (Cambridge, England : 2003)'
_journal_page_first 15756
_journal_page_last 15765
_journal_paper_doi 10.1039/c3dt51734a
_journal_volume 42
_journal_year 2013
_chemical_formula_moiety 'C31 H22 Cl2 Cu1 N5 O5'
_chemical_formula_sum 'C31 H22 Cl2 Cu N5 O5'
_chemical_formula_weight 678.99
_space_group_IT_number 2
_symmetry_cell_setting triclinic
_symmetry_space_group_name_Hall '-P 1'
_symmetry_space_group_name_H-M 'P -1'
_audit_creation_date 2013-02-06T15:13:28-00:00
_audit_creation_method 'WinGX routine CIF_UPDATE'
_cell_angle_alpha 105.921(7)
_cell_angle_beta 107.693(7)
_cell_angle_gamma 99.079(6)
_cell_formula_units_Z 2
_cell_length_a 9.5497(7)
_cell_length_b 13.1060(10)
_cell_length_c 13.2621(10)
_cell_measurement_reflns_used 4019
_cell_measurement_temperature 293(2)
_cell_measurement_theta_max 65.4689
_cell_measurement_theta_min 3.6322
_cell_volume 1467.1(2)
_computing_cell_refinement
;
        CrysAlisPro, Agilent Technologies,
        Version 1.171.35.21 (release 20-01-2012 CrysAlis171 .NET)
        (compiled Jan 23 2012,18:06:46)
;
_computing_data_collection
;
        CrysAlisPro, Agilent Technologies,
        Version 1.171.35.21 (release 20-01-2012 CrysAlis171 .NET)
        (compiled Jan 23 2012,18:06:46)
;
_computing_data_reduction
;
        CrysAlisPro, Agilent Technologies,
        Version 1.171.35.21 (release 20-01-2012 CrysAlis171 .NET)
        (compiled Jan 23 2012,18:06:46)
;
_computing_molecular_graphics 'Ortep-3 for Windows (Farrugia, 1997)'
_computing_publication_material 'WinGX publication routines (Farrugia, 1999)'
_computing_structure_refinement 'SHELXL-97 (Sheldrick, 1997)'
_computing_structure_solution 'SHELXS-97 (Sheldrick, 1997)'
_diffrn_ambient_temperature 293(2)
_diffrn_measured_fraction_theta_full 0.95
_diffrn_measured_fraction_theta_max 0.95
_diffrn_measurement_device_type 'Xcalibur, Ruby, Nova'
_diffrn_measurement_method 'CCD, \w scans'
_diffrn_radiation_probe x-ray
_diffrn_radiation_type CuK\a
_diffrn_radiation_wavelength 1.54184
_diffrn_reflns_av_R_equivalents 0.0635
_diffrn_reflns_limit_h_max 11
_diffrn_reflns_limit_h_min -8
_diffrn_reflns_limit_k_max 15
_diffrn_reflns_limit_k_min -14
_diffrn_reflns_limit_l_max 11
_diffrn_reflns_limit_l_min -15
_diffrn_reflns_number 8610
_diffrn_reflns_theta_full 65.57
_diffrn_reflns_theta_max 65.57
_diffrn_reflns_theta_min 3.64
_exptl_absorpt_coefficient_mu 3.154
_exptl_absorpt_correction_T_max 1
_exptl_absorpt_correction_T_min 0.6184
_exptl_absorpt_correction_type multi-scan
_exptl_crystal_colour black
_exptl_crystal_density_diffrn 1.537
_exptl_crystal_density_method 'not measured'
_exptl_crystal_description prism
_exptl_crystal_F_000 692
_exptl_crystal_size_max 0.11
_exptl_crystal_size_mid 0.06
_exptl_crystal_size_min 0.05
_refine_diff_density_max 1.018
_refine_diff_density_min -0.721
_refine_ls_extinction_method none
_refine_ls_goodness_of_fit_ref 1.134
_refine_ls_hydrogen_treatment mixed
_refine_ls_matrix_type full
_refine_ls_number_parameters 405
_refine_ls_number_reflns 4814
_refine_ls_number_restraints 3
_refine_ls_restrained_S_all 1.133
_refine_ls_R_factor_gt 0.0746
_refine_ls_shift/su_max 0
_refine_ls_structure_factor_coef Fsqd
_refine_ls_weighting_details 'calc w=1/[\s^2^(Fo^2^)+(0.1469P)^2^+0.0086P] where P=(Fo^2^+2Fc^2^)/3'
_refine_ls_weighting_scheme calc
_refine_ls_wR_factor_ref 0.2433
_reflns_number_gt 3601
_reflns_number_total 4814
_reflns_threshold_expression >2sigma(I)
_cod_data_source_file c3dt51734a.txt
_cod_data_source_block cu-h2ca-42-3
_cod_original_cell_volume 1467.06(19)
_cod_original_formula_sum 'C31 H22 Cl2 Cu1 N5 O5'
_cod_database_code 7023668

loop_
_symmetry_equiv_pos_as_xyz
'x, y, z'
'-x, -y, -z'

loop_
_atom_site_label
_atom_site_type_symbol
_atom_site_fract_x
_atom_site_fract_y
_atom_site_fract_z
_atom_site_U_iso_or_equiv
_atom_site_adp_type
_atom_site_occupancy
_atom_site_calc_flag
_atom_site_refinement_flags
O5 O -0.5073(5) 0.3550(4) 0.4453(5) 0.0920(13) Uani 1 d D
C19 C 0.7058(7) 1.0001(6) 0.4141(6) 0.095(2) Uani 1 d .
H19 H 0.8024 1.0482 0.4426 0.114 Uiso 1 calc R
H5B H -0.422(8) 0.405(6) 0.449(10) 0.20(5) Uiso 1 d D
H5A H -0.547(10) 0.398(6) 0.494(7) 0.16(4) Uiso 1 d D
Cu1 Cu 0.17733(7) 0.76150(5) 0.25358(6) 0.0561(3) Uani 1 d .
Cl1 Cl -0.40172(12) 0.57064(11) 0.15998(13) 0.0738(4) Uani 1 d .
Cl2 Cl 0.17220(17) 0.72135(15) 0.61402(13) 0.0870(5) Uani 1 d .
O1 O 0.1563(3) 0.7578(3) 0.3991(3) 0.0630(9) Uani 1 d .
O2 O -0.0838(3) 0.6902(3) 0.2076(3) 0.0637(9) Uani 1 d .
N1 N 0.2080(4) 0.6101(3) 0.2144(3) 0.0558(10) Uani 1 d .
N3 N 0.4211(5) 0.8577(3) 0.3294(4) 0.0659(11) Uani 1 d .
N2 N 0.1611(4) 0.7350(3) 0.0885(4) 0.0588(10) Uani 1 d .
O3 O -0.3853(4) 0.5323(4) 0.3738(5) 0.1019(15) Uani 1 d .
C2 C -0.1051(5) 0.6657(4) 0.2881(4) 0.0517(11) Uani 1 d .
N4 N 0.1624(5) 0.9183(3) 0.2836(4) 0.0670(11) Uani 1 d .
C1 C 0.0323(5) 0.7046(4) 0.3993(4) 0.0538(11) Uani 1 d .
C4 C -0.2630(5) 0.5815(4) 0.3748(5) 0.0677(14) Uani 1 d .
C11 C 0.1940(4) 0.5630(4) 0.1050(4) 0.0534(11) Uani 1 d .
C7 C 0.2356(5) 0.5532(4) 0.2843(4) 0.0581(11) Uani 1 d .
H7 H 0.2473 0.5861 0.3591 0.07 Uiso 1 calc R
C13 C 0.1569(5) 0.6002(5) -0.0761(4) 0.0635(13) Uani 1 d .
H13 H 0.163 0.5299 -0.1111 0.076 Uiso 1 calc R
C16 C 0.1416(6) 0.8035(5) 0.0311(5) 0.0704(14) Uani 1 d .
H16 H 0.1353 0.8733 0.0673 0.084 Uiso 1 calc R
C22 C 0.2912(6) 0.9990(4) 0.3220(5) 0.0677(14) Uani 1 d .
C12 C 0.1701(4) 0.6340(4) 0.0354(4) 0.0547(11) Uani 1 d .
O4 O -0.1402(5) 0.5930(4) 0.5644(4) 0.1014(15) Uani 1 d .
C5 C -0.1242(6) 0.6172(5) 0.4847(5) 0.0691(14) Uani 1 d .
C15 C 0.1299(6) 0.7758(6) -0.0807(6) 0.0804(17) Uani 1 d .
H15 H 0.1191 0.8265 -0.1178 0.097 Uiso 1 calc R
C6 C 0.0164(5) 0.6795(4) 0.4894(5) 0.0644(13) Uani 1 d .
C18 C 0.6896(7) 0.8912(6) 0.3930(6) 0.0900(19) Uani 1 d .
H18 H 0.7748 0.8636 0.4064 0.108 Uiso 1 calc R
C8 C 0.2471(5) 0.4471(5) 0.2484(5) 0.0691(14) Uani 1 d .
H8 H 0.2673 0.4091 0.2987 0.083 Uiso 1 calc R
C10 C 0.2032(5) 0.4566(4) 0.0658(5) 0.0589(12) Uani 1 d .
H10 H 0.1924 0.4244 -0.0089 0.071 Uiso 1 calc R
C14 C 0.1349(6) 0.6717(6) -0.1347(6) 0.0802(17) Uani 1 d .
H14 H 0.1234 0.6497 -0.2103 0.096 Uiso 1 calc R
C21 C 0.4354(6) 0.9657(4) 0.3489(4) 0.0676(14) Uani 1 d .
C3 C -0.2439(5) 0.6086(4) 0.2834(5) 0.0591(12) Uani 1 d .
C23 C 0.2834(9) 1.1069(5) 0.3369(6) 0.0879(19) Uani 1 d .
H23 H 0.3723 1.1627 0.3619 0.105 Uiso 1 calc R
C20 C 0.5789(7) 1.0391(5) 0.3931(5) 0.0833(18) Uani 1 d .
H20 H 0.5886 1.1141 0.4084 0.1 Uiso 1 calc R
C9 C 0.2289(5) 0.3980(4) 0.1393(5) 0.0646(13) Uani 1 d .
H9 H 0.2336 0.3255 0.1138 0.077 Uiso 1 calc R
C24 C 0.1463(10) 1.1312(6) 0.3149(7) 0.101(2) Uani 1 d .
H24 H 0.1413 1.2035 0.3252 0.122 Uiso 1 calc R
C25 C 0.0152(9) 1.0483(6) 0.2775(7) 0.095(2) Uani 1 d .
H25 H -0.0794 1.0634 0.2635 0.114 Uiso 1 calc R
C17 C 0.5437(6) 0.8208(5) 0.3508(5) 0.0775(16) Uani 1 d .
H17 H 0.5327 0.746 0.3375 0.093 Uiso 1 calc R
C26 C 0.0282(7) 0.9430(5) 0.2613(6) 0.0820(17) Uani 1 d .
H26 H -0.0602 0.8861 0.2337 0.098 Uiso 1 calc R
C27 C 0.4983(7) 0.2306(6) 0.1272(7) 0.092(2) Uani 1 d .
H27 H 0.5141 0.2802 0.1975 0.11 Uiso 1 calc R
C31 C 0.4902(5) 0.0564(5) 0.0086(5) 0.0692(14) Uani 1 d .
C28 C 0.4609(7) 0.2617(6) 0.0352(8) 0.097(2) Uani 1 d .
H28 H 0.4507 0.3324 0.0422 0.116 Uiso 1 calc R
N5 N 0.5134(6) 0.1232(5) 0.1167(6) 0.1035(18) Uani 1 d .
C30 C 0.4526(7) 0.0896(5) -0.0800(6) 0.0774(15) Uani 1 d .
H30 H 0.4365 0.0416 -0.1512 0.093 Uiso 1 calc R
C29 C 0.4383(9) 0.1893(7) -0.0674(8) 0.107(2) Uani 1 d .
H29 H 0.4121 0.2114 -0.13 0.129 Uiso 1 calc R

loop_
_atom_site_aniso_label
_atom_site_aniso_U_11
_atom_site_aniso_U_22
_atom_site_aniso_U_33
_atom_site_aniso_U_23
_atom_site_aniso_U_13
_atom_site_aniso_U_12
O5 0.089(3) 0.074(3) 0.112(4) 0.035(3) 0.041(3) 0.005(2)
C19 0.080(4) 0.096(5) 0.077(4) 0.008(4) 0.031(3) -0.030(3)
Cu1 0.0565(4) 0.0505(5) 0.0608(5) 0.0198(4) 0.0270(3) -0.0001(3)
Cl1 0.0534(6) 0.0705(8) 0.0874(10) 0.0244(7) 0.0208(6) 0.0038(5)
Cl2 0.0818(8) 0.1091(12) 0.0657(9) 0.0381(9) 0.0235(7) 0.0057(8)
O1 0.0551(16) 0.0581(19) 0.066(2) 0.0170(17) 0.0238(15) -0.0065(14)
O2 0.0591(16) 0.066(2) 0.063(2) 0.0240(17) 0.0258(16) -0.0008(14)
N1 0.0464(17) 0.063(2) 0.053(2) 0.019(2) 0.0195(16) -0.0007(16)
N3 0.069(2) 0.051(2) 0.067(3) 0.011(2) 0.030(2) -0.0040(18)
N2 0.0550(19) 0.060(2) 0.068(3) 0.035(2) 0.0256(18) 0.0022(16)
O3 0.065(2) 0.129(4) 0.130(4) 0.068(3) 0.052(2) 0.000(2)
C2 0.056(2) 0.045(2) 0.056(3) 0.017(2) 0.030(2) 0.0029(18)
N4 0.078(2) 0.056(2) 0.073(3) 0.022(2) 0.043(2) 0.0072(19)
C1 0.057(2) 0.052(3) 0.058(3) 0.023(2) 0.030(2) 0.0039(19)
C4 0.060(3) 0.068(3) 0.090(4) 0.039(3) 0.042(3) 0.010(2)
C11 0.0369(18) 0.059(3) 0.060(3) 0.021(2) 0.0176(18) -0.0006(17)
C7 0.059(2) 0.061(3) 0.056(3) 0.029(2) 0.020(2) 0.007(2)
C13 0.061(2) 0.080(3) 0.049(3) 0.017(3) 0.029(2) 0.009(2)
C16 0.076(3) 0.067(3) 0.075(4) 0.035(3) 0.032(3) 0.008(2)
C22 0.090(3) 0.049(3) 0.060(3) 0.012(2) 0.037(3) -0.002(2)
C12 0.0401(18) 0.054(3) 0.068(3) 0.020(2) 0.0242(19) 0.0004(17)
O4 0.105(3) 0.127(4) 0.093(3) 0.059(3) 0.056(3) 0.009(3)
C5 0.076(3) 0.072(3) 0.074(4) 0.033(3) 0.045(3) 0.010(2)
C15 0.081(3) 0.095(5) 0.084(4) 0.056(4) 0.036(3) 0.017(3)
C6 0.064(3) 0.064(3) 0.069(3) 0.027(3) 0.031(2) 0.007(2)
C18 0.068(3) 0.101(5) 0.077(4) 0.010(4) 0.026(3) -0.004(3)
C8 0.060(2) 0.077(4) 0.085(4) 0.047(3) 0.030(3) 0.017(2)
C10 0.052(2) 0.059(3) 0.064(3) 0.016(2) 0.028(2) 0.0077(19)
C14 0.072(3) 0.111(5) 0.072(4) 0.049(4) 0.034(3) 0.014(3)
C21 0.077(3) 0.057(3) 0.055(3) 0.008(2) 0.031(2) -0.013(2)
C3 0.053(2) 0.052(3) 0.073(3) 0.020(2) 0.030(2) 0.0042(19)
C23 0.124(5) 0.051(3) 0.089(5) 0.021(3) 0.051(4) 0.003(3)
C20 0.088(4) 0.069(4) 0.073(4) 0.013(3) 0.035(3) -0.022(3)
C9 0.053(2) 0.062(3) 0.083(4) 0.027(3) 0.031(2) 0.010(2)
C24 0.153(7) 0.067(4) 0.102(6) 0.038(4) 0.060(5) 0.034(4)
C25 0.121(5) 0.083(4) 0.116(6) 0.055(4) 0.064(5) 0.044(4)
C17 0.068(3) 0.071(3) 0.082(4) 0.013(3) 0.033(3) 0.001(3)
C26 0.090(4) 0.077(4) 0.104(5) 0.046(4) 0.054(4) 0.026(3)
C27 0.081(4) 0.081(4) 0.098(5) 0.008(4) 0.032(4) 0.019(3)
C31 0.062(3) 0.066(3) 0.080(4) 0.024(3) 0.031(3) 0.010(2)
C28 0.085(4) 0.077(4) 0.141(7) 0.045(5) 0.052(4) 0.022(3)
N5 0.091(3) 0.096(4) 0.116(5) 0.023(4) 0.043(3) 0.017(3)
C30 0.107(4) 0.068(4) 0.075(4) 0.038(3) 0.042(3) 0.030(3)
C29 0.126(6) 0.101(6) 0.119(7) 0.056(5) 0.058(5) 0.039(4)

loop_
_atom_type_symbol
_atom_type_description
_atom_type_scat_dispersion_real
_atom_type_scat_dispersion_imag
_atom_type_scat_source
C C 0.0181 0.0091 'International Tables Vol C Tables 4.2.6.8 and 6.1.1.4'
H H 0 0 'International Tables Vol C Tables 4.2.6.8 and 6.1.1.4'
O O 0.0492 0.0322 'International Tables Vol C Tables 4.2.6.8 and 6.1.1.4'
S S 0.3331 0.5567 'International Tables Vol C Tables 4.2.6.8 and 6.1.1.4'
Cu Cu -1.9646 0.5888 'International Tables Vol C Tables 4.2.6.8 and 6.1.1.4'
N N 0.0311 0.018 'International Tables Vol C Tables 4.2.6.8 and 6.1.1.4'
Cl Cl 0.3639 0.7018 'International Tables Vol C Tables 4.2.6.8 and 6.1.1.4'

loop_
_geom_angle_atom_site_label_1
_geom_angle_atom_site_label_2
_geom_angle_atom_site_label_3
_geom_angle
_geom_angle_site_symmetry_3
H5B O5 H5A 105(4) .
C18 C19 C20 119.5(5) .
C18 C19 H19 120.2 .
C20 C19 H19 120.2 .
N1 Cu1 O1 92.63(15) .
N1 Cu1 N4 173.35(15) .
O1 Cu1 N4 93.03(16) .
N1 Cu1 N2 80.59(16) .
O1 Cu1 N2 167.75(13) .
N4 Cu1 N2 94.44(18) .
N1 Cu1 N3 98.60(15) .
O1 Cu1 N3 96.23(15) .
N4 Cu1 N3 77.32(17) .
N2 Cu1 N3 94.88(15) .
N1 Cu1 O2 91.23(13) .
O1 Cu1 O2 74.84(12) .
N4 Cu1 O2 93.61(15) .
N2 Cu1 O2 94.99(13) .
N3 Cu1 O2 167.08(15) .
C1 O1 Cu1 120.6(3) .
C2 O2 Cu1 109.6(3) .
C7 N1 C11 119.4(4) .
C7 N1 Cu1 125.5(3) .
C11 N1 Cu1 115.0(3) .
C17 N3 C21 119.9(4) .
C17 N3 Cu1 128.3(4) .
C21 N3 Cu1 111.7(4) .
C16 N2 C12 118.1(5) .
C16 N2 Cu1 128.2(4) .
C12 N2 Cu1 113.7(3) .
O2 C2 C3 124.5(5) .
O2 C2 C1 116.9(3) .
C3 C2 C1 118.5(4) .
C26 N4 C22 119.5(5) .
C26 N4 Cu1 121.9(4) .
C22 N4 Cu1 118.5(4) .
O1 C1 C6 124.6(5) .
O1 C1 C2 115.9(4) .
C6 C1 C2 119.5(4) .
O3 C4 C3 124.4(6) .
O3 C4 C5 117.2(5) .
C3 C4 C5 118.4(4) .
N1 C11 C10 120.6(5) .
N1 C11 C12 115.5(4) .
C10 C11 C12 123.9(5) .
N1 C7 C8 121.6(5) .
N1 C7 H7 119.2 .
C8 C7 H7 119.2 .
C14 C13 C12 119.1(5) .
C14 C13 H13 120.4 .
C12 C13 H13 120.4 .
N2 C16 C15 123.1(6) .
N2 C16 H16 118.4 .
C15 C16 H16 118.4 .
N4 C22 C23 119.7(6) .
N4 C22 C21 116.3(5) .
C23 C22 C21 124.0(5) .
N2 C12 C13 122.0(5) .
N2 C12 C11 115.0(4) .
C13 C12 C11 123.0(5) .
O4 C5 C6 123.5(6) .
O4 C5 C4 118.5(5) .
C6 C5 C4 117.9(5) .
C14 C15 C16 118.2(6) .
C14 C15 H15 120.9 .
C16 C15 H15 120.9 .
C1 C6 C5 122.6(5) .
C1 C6 Cl2 119.5(3) .
C5 C6 Cl2 117.9(4) .
C19 C18 C17 119.2(7) .
C19 C18 H18 120.4 .
C17 C18 H18 120.4 .
C9 C8 C7 119.7(5) .
C9 C8 H8 120.2 .
C7 C8 H8 120.2 .
C11 C10 C9 119.1(5) .
C11 C10 H10 120.5 .
C9 C10 H10 120.5 .
C15 C14 C13 119.4(6) .
C15 C14 H14 120.3 .
C13 C14 H14 120.3 .
N3 C21 C20 120.4(6) .
N3 C21 C22 115.8(4) .
C20 C21 C22 123.7(5) .
C2 C3 C4 122.9(5) .
C2 C3 Cl1 118.6(4) .
C4 C3 Cl1 118.4(3) .
C24 C23 C22 120.3(6) .
C24 C23 H23 119.8 .
C22 C23 H23 119.8 .
C19 C20 C21 119.4(6) .
C19 C20 H20 120.3 .
C21 C20 H20 120.3 .
C8 C9 C10 119.6(5) .
C8 C9 H9 120.2 .
C10 C9 H9 120.2 .
C23 C24 C25 119.6(6) .
C23 C24 H24 120.2 .
C25 C24 H24 120.2 .
C26 C25 C24 118.1(7) .
C26 C25 H25 121 .
C24 C25 H25 121 .
N3 C17 C18 121.6(6) .
N3 C17 H17 119.2 .
C18 C17 H17 119.2 .
N4 C26 C25 122.8(6) .
N4 C26 H26 118.6 .
C25 C26 H26 118.6 .
C28 C27 N5 120.1(7) .
C28 C27 H27 119.9 .
N5 C27 H27 119.9 .
C30 C31 N5 122.8(6) .
C30 C31 C31 118.6(7) 2_655
N5 C31 C31 118.5(7) 2_655
C27 C28 C29 119.9(7) .
C27 C28 H28 120 .
C29 C28 H28 120 .
C31 N5 C27 115.3(7) .
C29 C30 C31 120.2(7) .
C29 C30 H30 119.9 .
C31 C30 H30 119.9 .
C30 C29 C28 121.6(8) .
C30 C29 H29 119.2 .
C28 C29 H29 119.2 .

loop_
_geom_bond_atom_site_label_1
_geom_bond_atom_site_label_2
_geom_bond_distance
_geom_bond_site_symmetry_2
O5 H5B 0.94(2) .
O5 H5A 0.95(2) .
C19 C18 1.350(10) .
C19 C20 1.370(11) .
C19 H19 0.93 .
Cu1 N1 2.000(4) .
Cu1 O1 2.013(4) .
Cu1 N4 2.020(4) .
Cu1 N2 2.073(4) .
Cu1 N3 2.230(4) .
Cu1 O2 2.344(3) .
Cl1 C3 1.736(5) .
Cl2 C6 1.731(6) .
O1 C1 1.277(5) .
O2 C2 1.257(6) .
N1 C7 1.333(6) .
N1 C11 1.367(6) .
N3 C17 1.318(7) .
N3 C21 1.343(7) .
N2 C16 1.327(7) .
N2 C12 1.347(6) .
O3 C4 1.236(6) .
C2 C3 1.391(6) .
C2 C1 1.535(7) .
N4 C26 1.337(8) .
N4 C22 1.343(6) .
C1 C6 1.367(7) .
C4 C3 1.407(7) .
C4 C5 1.534(8) .
C11 C10 1.376(7) .
C11 C12 1.477(7) .
C7 C8 1.375(8) .
C7 H7 0.93 .
C13 C14 1.374(8) .
C13 C12 1.383(7) .
C13 H13 0.93 .
C16 C15 1.390(9) .
C16 H16 0.93 .
C22 C23 1.391(8) .
C22 C21 1.480(9) .
O4 C5 1.228(7) .
C5 C6 1.431(7) .
C15 C14 1.372(9) .
C15 H15 0.93 .
C18 C17 1.394(8) .
C18 H18 0.93 .
C8 C9 1.357(8) .
C8 H8 0.93 .
C10 C9 1.387(8) .
C10 H10 0.93 .
C14 H14 0.93 .
C21 C20 1.391(7) .
C23 C24 1.361(11) .
C23 H23 0.93 .
C20 H20 0.93 .
C9 H9 0.93 .
C24 C25 1.375(11) .
C24 H24 0.93 .
C25 C26 1.370(9) .
C25 H25 0.93 .
C17 H17 0.93 .
C26 H26 0.93 .
C27 C28 1.355(10) .
C27 N5 1.411(10) .
C27 H27 0.93 .
C31 C30 1.331(8) .
C31 N5 1.389(8) .
C31 C31 1.484(12) 2_655
C28 C29 1.358(11) .
C28 H28 0.93 .
C30 C29 1.306(10) .
C30 H30 0.93 .
C29 H29 0.93 .

loop_
_geom_torsion_atom_site_label_1
_geom_torsion_atom_site_label_2
_geom_torsion_atom_site_label_3
_geom_torsion_atom_site_label_4
_geom_torsion
_geom_torsion_site_symmetry_1
N1 Cu1 O1 C1 -77.7(4) .
N4 Cu1 O1 C1 105.8(4) .
N2 Cu1 O1 C1 -21.7(9) .
N3 Cu1 O1 C1 -176.6(4) .
O2 Cu1 O1 C1 12.9(3) .
N1 Cu1 O2 C2 80.3(3) .
O1 Cu1 O2 C2 -12.1(3) .
N4 Cu1 O2 C2 -104.3(3) .
N2 Cu1 O2 C2 160.9(3) .
N3 Cu1 O2 C2 -59.4(8) .
O1 Cu1 N1 C7 -12.3(3) .
N4 Cu1 N1 C7 136.0(14) .
N2 Cu1 N1 C7 177.9(3) .
N3 Cu1 N1 C7 84.4(4) .
O2 Cu1 N1 C7 -87.2(3) .
O1 Cu1 N1 C11 165.7(3) .
N4 Cu1 N1 C11 -46.0(16) .
N2 Cu1 N1 C11 -4.1(3) .
N3 Cu1 N1 C11 -97.6(3) .
O2 Cu1 N1 C11 90.8(3) .
N1 Cu1 N3 C17 -6.4(5) .
O1 Cu1 N3 C17 87.3(5) .
N4 Cu1 N3 C17 179.0(5) .
N2 Cu1 N3 C17 -87.6(5) .
O2 Cu1 N3 C17 132.8(6) .
N1 Cu1 N3 C21 170.6(4) .
O1 Cu1 N3 C21 -95.8(4) .
N4 Cu1 N3 C21 -4.1(4) .
N2 Cu1 N3 C21 89.4(4) .
O2 Cu1 N3 C21 -50.3(9) .
N1 Cu1 N2 C16 -177.9(4) .
O1 Cu1 N2 C16 125.1(7) .
N4 Cu1 N2 C16 -2.3(4) .
N3 Cu1 N2 C16 -79.9(4) .
O2 Cu1 N2 C16 91.7(4) .
N1 Cu1 N2 C12 3.1(3) .
O1 Cu1 N2 C12 -53.9(8) .
N4 Cu1 N2 C12 178.7(3) .
N3 Cu1 N2 C12 101.0(3) .
O2 Cu1 N2 C12 -87.3(3) .
Cu1 O2 C2 C3 -171.4(4) .
Cu1 O2 C2 C1 10.2(5) .
N1 Cu1 N4 C26 129.4(14) .
O1 Cu1 N4 C26 -82.3(5) .
N2 Cu1 N4 C26 88.0(5) .
N3 Cu1 N4 C26 -178.0(5) .
O2 Cu1 N4 C26 -7.3(5) .
N1 Cu1 N4 C22 -47.5(17) .
O1 Cu1 N4 C22 100.9(4) .
N2 Cu1 N4 C22 -88.9(4) .
N3 Cu1 N4 C22 5.2(4) .
O2 Cu1 N4 C22 175.8(4) .
Cu1 O1 C1 C6 166.7(4) .
Cu1 O1 C1 C2 -11.9(5) .
O2 C2 C1 O1 -0.6(6) .
C3 C2 C1 O1 -179.2(4) .
O2 C2 C1 C6 -179.3(4) .
C3 C2 C1 C6 2.1(7) .
C7 N1 C11 C10 2.1(6) .
Cu1 N1 C11 C10 -176.0(3) .
C7 N1 C11 C12 -177.5(3) .
Cu1 N1 C11 C12 4.4(4) .
C11 N1 C7 C8 -1.4(6) .
Cu1 N1 C7 C8 176.5(3) .
C12 N2 C16 C15 0.0(7) .
Cu1 N2 C16 C15 -179.0(4) .
C26 N4 C22 C23 -0.8(9) .
Cu1 N4 C22 C23 176.1(4) .
C26 N4 C22 C21 177.6(5) .
Cu1 N4 C22 C21 -5.4(6) .
C16 N2 C12 C13 -1.1(6) .
Cu1 N2 C12 C13 178.0(3) .
C16 N2 C12 C11 179.2(4) .
Cu1 N2 C12 C11 -1.7(4) .
C14 C13 C12 N2 0.3(6) .
C14 C13 C12 C11 -180.0(4) .
N1 C11 C12 N2 -1.7(5) .
C10 C11 C12 N2 178.7(4) .
N1 C11 C12 C13 178.6(4) .
C10 C11 C12 C13 -1.0(6) .
O3 C4 C5 O4 1.8(8) .
C3 C4 C5 O4 -179.5(5) .
O3 C4 C5 C6 -176.6(5) .
C3 C4 C5 C6 2.1(8) .
N2 C16 C15 C14 1.8(8) .
O1 C1 C6 C5 -178.3(5) .
C2 C1 C6 C5 0.3(7) .
O1 C1 C6 Cl2 0.3(7) .
C2 C1 C6 Cl2 178.9(3) .
O4 C5 C6 C1 179.3(6) .
C4 C5 C6 C1 -2.3(8) .
O4 C5 C6 Cl2 0.7(8) .
C4 C5 C6 Cl2 179.1(4) .
C20 C19 C18 C17 -0.3(10) .
N1 C7 C8 C9 -0.6(7) .
N1 C11 C10 C9 -0.8(6) .
C12 C11 C10 C9 178.8(4) .
C16 C15 C14 C13 -2.5(8) .
C12 C13 C14 C15 1.5(7) .
C17 N3 C21 C20 -0.9(8) .
Cu1 N3 C21 C20 -178.1(4) .
C17 N3 C21 C22 179.8(5) .
Cu1 N3 C21 C22 2.6(6) .
N4 C22 C21 N3 1.5(7) .
C23 C22 C21 N3 179.8(5) .
N4 C22 C21 C20 -177.7(5) .
C23 C22 C21 C20 0.6(9) .
O2 C2 C3 C4 179.3(5) .
C1 C2 C3 C4 -2.3(7) .
O2 C2 C3 Cl1 -1.8(7) .
C1 C2 C3 Cl1 176.7(3) .
O3 C4 C3 C2 178.9(5) .
C5 C4 C3 C2 0.2(7) .
O3 C4 C3 Cl1 -0.1(8) .
C5 C4 C3 Cl1 -178.8(4) .
N4 C22 C23 C24 1.4(10) .
C21 C22 C23 C24 -176.9(6) .
C18 C19 C20 C21 -0.9(10) .
N3 C21 C20 C19 1.6(9) .
C22 C21 C20 C19 -179.2(6) .
C7 C8 C9 C10 1.9(7) .
C11 C10 C9 C8 -1.2(6) .
C22 C23 C24 C25 -0.3(12) .
C23 C24 C25 C26 -1.4(12) .
C21 N3 C17 C18 -0.4(9) .
Cu1 N3 C17 C18 176.3(4) .
C19 C18 C17 N3 1.0(10) .
C22 N4 C26 C25 -0.9(10) .
Cu1 N4 C26 C25 -177.8(5) .
C24 C25 C26 N4 2.0(11) .
N5 C27 C28 C29 -0.2(10) .
C30 C31 N5 C27 -1.6(8) .
C31 C31 N5 C27 177.7(5) 2_655
C28 C27 N5 C31 1.1(8) .
N5 C31 C30 C29 1.1(9) .
C31 C31 C30 C29 -178.3(6) 2_655
C31 C30 C29 C28 0.0(11) .
C27 C28 C29 C30 -0.4(11) .
